data_4026453
loop_
_publ_author_name
'Shenci Lu'
'Ren Wang'
'Yi Yang'
'Yang Li'
'Zongjun Shi'
'Wei Zhang'
'Zhifeng Tu'

_publ_section_title
;
 Photoinduced Cyclization of
 3-Acyl-2-halo-1-[(\w-phenylethynyl)alkyl]indoles to
 Azaheterocyclo[1,2,3-lm]-Fused Benzo[c]carbazoles
;
_journal_name_full 'Journal of Organic Chemistry'
_journal_page_first 5661
_journal_page_last 5669
_journal_paper_doi 10.1021/jo200630x
_journal_volume 76
_journal_year 2011
_chemical_formula_sum 'C20 H16 Cl N'
_chemical_formula_weight 305.79
_chemical_name_systematic
; 
 ? 
;
_space_group_IT_number 15
_symmetry_cell_setting monoclinic
_symmetry_space_group_name_Hall '-C 2yc'
_symmetry_space_group_name_H-M 'C 1 2/c 1'
_atom_sites_solution_hydrogens geom
_atom_sites_solution_primary direct
_atom_sites_solution_secondary difmap
_audit_creation_method SHELXL-97
_cell_angle_alpha 90.00
_cell_angle_beta 103.39(3)
_cell_angle_gamma 90.00
_cell_formula_units_Z 8
_cell_length_a 18.41(5)
_cell_length_b 8.05(2)
_cell_length_c 21.55(6)
_cell_measurement_reflns_used 1140
_cell_measurement_temperature 293(2)
_cell_measurement_theta_max 28.06
_cell_measurement_theta_min 2.63
_cell_volume 3107(14)
_computing_cell_refinement 'Bruker SAINT'
_computing_data_collection 'Bruker APEX2'
_computing_data_reduction 'Bruker SAINT'
_computing_molecular_graphics 'Bruker SHELXTL'
_computing_publication_material 'Bruker SHELXTL'
_computing_structure_refinement 'SHELXL-97 (Sheldrick, 2008)'
_computing_structure_solution 'SHELXS-97 (Sheldrick, 2008)'
_diffrn_ambient_temperature 293(2)
_diffrn_measured_fraction_theta_full 0.995
_diffrn_measured_fraction_theta_max 0.995
_diffrn_measurement_device_type 'Bruker APEX-II CCD'
_diffrn_measurement_method '\f and \w scans'
_diffrn_radiation_monochromator graphite
_diffrn_radiation_source 'fine-focus sealed tube'
_diffrn_radiation_type MoK\a
_diffrn_radiation_wavelength 0.71073
_diffrn_reflns_av_R_equivalents 0.0628
_diffrn_reflns_av_sigmaI/netI 0.0958
_diffrn_reflns_limit_h_max 12
_diffrn_reflns_limit_h_min -22
_diffrn_reflns_limit_k_max 9
_diffrn_reflns_limit_k_min -9
_diffrn_reflns_limit_l_max 25
_diffrn_reflns_limit_l_min -25
_diffrn_reflns_number 6948
_diffrn_reflns_theta_full 25.20
_diffrn_reflns_theta_max 25.20
_diffrn_reflns_theta_min 2.63
_exptl_absorpt_coefficient_mu 0.241
_exptl_absorpt_correction_T_max 0.9510
_exptl_absorpt_correction_T_min 0.9399
_exptl_absorpt_correction_type multi-scan
_exptl_absorpt_process_details SADABS
_exptl_crystal_colour colorless
_exptl_crystal_density_diffrn 1.307
_exptl_crystal_description block
_exptl_crystal_F_000 1280
_exptl_crystal_size_max 0.26
_exptl_crystal_size_mid 0.25
_exptl_crystal_size_min 0.21
_refine_diff_density_max 0.224
_refine_diff_density_min -0.192
_refine_diff_density_rms 0.037
_refine_ls_extinction_method none
_refine_ls_goodness_of_fit_ref 0.957
_refine_ls_hydrogen_treatment constr
_refine_ls_matrix_type full
_refine_ls_number_parameters 200
_refine_ls_number_reflns 2781
_refine_ls_number_restraints 0
_refine_ls_restrained_S_all 0.957
_refine_ls_R_factor_all 0.1477
_refine_ls_R_factor_gt 0.0648
_refine_ls_shift/su_max 0.000
_refine_ls_shift/su_mean 0.000
_refine_ls_structure_factor_coef Fsqd
_refine_ls_weighting_details 'calc w=1/[\s^2^(Fo^2^)+(0.0434P)^2^+0.0000P] where P=(Fo^2^+2Fc^2^)/3'
_refine_ls_weighting_scheme calc
_refine_ls_wR_factor_gt 0.1031
_refine_ls_wR_factor_ref 0.1233
_reflns_number_gt 1385
_reflns_number_total 2781
_reflns_threshold_expression >2sigma(I)
_cod_data_source_file jo200630x_si_002.cif
_cod_data_source_block cc
_cod_database_code 4026453

loop_
_symmetry_equiv_pos_as_xyz
'x, y, z'
'-x, y, -z+1/2'
'x+1/2, y+1/2, z'
'-x+1/2, y+1/2, -z+1/2'
'-x, -y, -z'
'x, -y, z-1/2'
'-x+1/2, -y+1/2, -z'
'x+1/2, -y+1/2, z-1/2'

loop_
_atom_site_label
_atom_site_type_symbol
_atom_site_fract_x
_atom_site_fract_y
_atom_site_fract_z
_atom_site_U_iso_or_equiv
_atom_site_adp_type
_atom_site_occupancy
_atom_site_symmetry_multiplicity
_atom_site_calc_flag
_atom_site_refinement_flags
C1 C 0.34595(17) 0.5406(4) 0.12988(15) 0.0498(9) Uani 1 1 d .
C2 C 0.28449(19) 0.6147(4) 0.15353(14) 0.0473(9) Uani 1 1 d .
C3 C 0.2898(2) 0.6859(4) 0.21743(15) 0.0585(10) Uani 1 1 d .
C4 C 0.2247(3) 0.7387(4) 0.23412(16) 0.0711(12) Uani 1 1 d .
H4 H 0.2287 0.7832 0.2746 0.085 Uiso 1 1 calc R
C5 C 0.1531(2) 0.7282(4) 0.19283(18) 0.0689(11) Uani 1 1 d .
H5 H 0.1108 0.7580 0.2069 0.083 Uiso 1 1 calc R
C6 C 0.14709(19) 0.6722(4) 0.13061(15) 0.0540(9) Uani 1 1 d .
H6 H 0.1004 0.6685 0.1026 0.065 Uiso 1 1 calc R
C7 C 0.21163(18) 0.6201(3) 0.10903(15) 0.0426(8) Uani 1 1 d .
C8 C 0.20562(17) 0.5725(3) 0.04266(14) 0.0399(8) Uani 1 1 d .
C9 C 0.27005(17) 0.5132(3) 0.02469(14) 0.0403(8) Uani 1 1 d .
C10 C 0.31003(18) 0.3987(4) -0.07245(15) 0.0588(10) Uani 1 1 d .
H10A H 0.3024 0.4413 -0.1156 0.071 Uiso 1 1 calc R
H10B H 0.3041 0.2789 -0.0747 0.071 Uiso 1 1 calc R
C11 C 0.38899(19) 0.4434(4) -0.03421(16) 0.0650(10) Uani 1 1 d .
H11A H 0.3981 0.5599 -0.0410 0.078 Uiso 1 1 calc R
H11B H 0.4250 0.3793 -0.0508 0.078 Uiso 1 1 calc R
C12 C 0.40262(17) 0.4113(4) 0.03872(15) 0.0588(10) Uani 1 1 d .
H12A H 0.4041 0.2926 0.0465 0.071 Uiso 1 1 calc R
H12B H 0.4506 0.4573 0.0600 0.071 Uiso 1 1 calc R
C13 C 0.34095(17) 0.4901(4) 0.06687(15) 0.0470(8) Uani 1 1 d .
C14 C 0.14571(18) 0.5668(3) -0.01545(14) 0.0412(8) Uani 1 1 d .
C15 C 0.17874(17) 0.5039(4) -0.06576(14) 0.0445(8) Uani 1 1 d .
C16 C 0.1370(2) 0.4808(4) -0.12952(15) 0.0590(10) Uani 1 1 d .
H16 H 0.1590 0.4399 -0.1612 0.071 Uiso 1 1 calc R
C17 C 0.0617(2) 0.5226(4) -0.14210(17) 0.0693(11) Uani 1 1 d .
H17 H 0.0326 0.5079 -0.1832 0.083 Uiso 1 1 calc R
C18 C 0.0280(2) 0.5867(4) -0.09444(18) 0.0656(11) Uani 1 1 d .
H18 H -0.0224 0.6146 -0.1051 0.079 Uiso 1 1 calc R
C19 C 0.06829(18) 0.6088(4) -0.03228(16) 0.0531(9) Uani 1 1 d .
H19 H 0.0451 0.6509 -0.0016 0.064 Uiso 1 1 calc R
C20 C 0.3634(2) 0.7168(4) 0.26760(15) 0.0874(13) Uani 1 1 d .
H20A H 0.3546 0.7940 0.2990 0.131 Uiso 1 1 calc R
H20B H 0.4001 0.7619 0.2470 0.131 Uiso 1 1 calc R
H20C H 0.3814 0.6139 0.2880 0.131 Uiso 1 1 calc R
Cl1 Cl 0.43310(5) 0.49316(13) 0.18268(4) 0.0858(4) Uani 1 1 d .
N1 N 0.25441(14) 0.4727(3) -0.04053(11) 0.0456(7) Uani 1 1 d .

loop_
_atom_site_aniso_label
_atom_site_aniso_U_11
_atom_site_aniso_U_22
_atom_site_aniso_U_33
_atom_site_aniso_U_23
_atom_site_aniso_U_13
_atom_site_aniso_U_12
C1 0.049(2) 0.050(2) 0.042(2) 0.0119(17) -0.0066(18) -0.0123(17)
C2 0.064(2) 0.039(2) 0.037(2) 0.0066(16) 0.0067(19) -0.0119(18)
C3 0.087(3) 0.046(2) 0.041(2) 0.0027(18) 0.011(2) -0.014(2)
C4 0.123(4) 0.051(3) 0.041(2) -0.0047(19) 0.021(3) -0.008(3)
C5 0.094(3) 0.060(3) 0.062(3) 0.000(2) 0.038(2) 0.006(2)
C6 0.070(3) 0.044(2) 0.049(2) 0.0016(18) 0.016(2) -0.0031(18)
C7 0.055(2) 0.0310(18) 0.044(2) 0.0034(16) 0.0155(19) -0.0080(16)
C8 0.047(2) 0.0336(19) 0.038(2) 0.0039(15) 0.0074(17) -0.0068(15)
C9 0.049(2) 0.0342(19) 0.038(2) 0.0010(16) 0.0097(17) -0.0087(17)
C10 0.073(3) 0.050(2) 0.060(2) -0.0040(18) 0.027(2) -0.008(2)
C11 0.068(3) 0.058(2) 0.078(3) 0.005(2) 0.034(2) 0.005(2)
C12 0.048(2) 0.055(2) 0.075(3) 0.0100(19) 0.016(2) -0.0018(18)
C13 0.048(2) 0.040(2) 0.052(2) 0.0089(18) 0.0112(18) -0.0067(18)
C14 0.048(2) 0.0316(19) 0.043(2) 0.0007(15) 0.0082(18) -0.0074(16)
C15 0.051(2) 0.040(2) 0.041(2) -0.0008(17) 0.0063(18) -0.0104(18)
C16 0.072(3) 0.058(2) 0.045(2) 0.0000(19) 0.009(2) -0.015(2)
C17 0.075(3) 0.073(3) 0.048(2) 0.006(2) -0.011(2) -0.025(2)
C18 0.055(2) 0.066(3) 0.067(3) 0.011(2) -0.004(2) -0.009(2)
C19 0.052(2) 0.049(2) 0.055(2) 0.0049(18) 0.0063(19) -0.0056(18)
C20 0.113(4) 0.090(3) 0.046(2) -0.007(2) -0.008(2) -0.030(3)
Cl1 0.0669(7) 0.1099(9) 0.0665(7) 0.0137(6) -0.0134(5) -0.0015(6)
N1 0.0525(18) 0.0470(17) 0.0397(17) -0.0061(13) 0.0155(14) -0.0051(14)

loop_
_atom_type_symbol
_atom_type_description
_atom_type_scat_dispersion_real
_atom_type_scat_dispersion_imag
_atom_type_scat_source
C C 0.0033 0.0016 'International Tables Vol C Tables 4.2.6.8 and 6.1.1.4'
H H 0.0000 0.0000 'International Tables Vol C Tables 4.2.6.8 and 6.1.1.4'
Cl Cl 0.1484 0.1585 'International Tables Vol C Tables 4.2.6.8 and 6.1.1.4'
N N 0.0061 0.0033 'International Tables Vol C Tables 4.2.6.8 and 6.1.1.4'

loop_
_geom_angle_atom_site_label_1
_geom_angle_atom_site_label_2
_geom_angle_atom_site_label_3
_geom_angle
C13 C1 C2 124.8(3)
C13 C1 Cl1 113.9(3)
C2 C1 Cl1 121.2(3)
C7 C2 C1 116.7(3)
C7 C2 C3 117.1(3)
C1 C2 C3 126.2(3)
C4 C3 C2 118.9(3)
C4 C3 C20 115.9(4)
C2 C3 C20 125.1(4)
C3 C4 C5 123.5(4)
C3 C4 H4 118.2
C5 C4 H4 118.2
C6 C5 C4 118.7(4)
C6 C5 H5 120.7
C4 C5 H5 120.7
C5 C6 C7 121.3(3)
C5 C6 H6 119.4
C7 C6 H6 119.4
C6 C7 C2 120.0(3)
C6 C7 C8 120.9(3)
C2 C7 C8 119.1(3)
C9 C8 C7 118.6(3)
C9 C8 C14 105.6(3)
C7 C8 C14 135.8(3)
N1 C9 C8 111.2(3)
N1 C9 C13 123.7(3)
C8 C9 C13 125.1(3)
N1 C10 C11 109.0(3)
N1 C10 H10A 109.9
C11 C10 H10A 109.9
N1 C10 H10B 109.9
C11 C10 H10B 109.9
H10A C10 H10B 108.3
C10 C11 C12 114.5(3)
C10 C11 H11A 108.6
C12 C11 H11A 108.6
C10 C11 H11B 108.6
C12 C11 H11B 108.6
H11A C11 H11B 107.6
C13 C12 C11 111.6(3)
C13 C12 H12A 109.3
C11 C12 H12A 109.3
C13 C12 H12B 109.3
C11 C12 H12B 109.3
H12A C12 H12B 108.0
C1 C13 C9 115.3(3)
C1 C13 C12 127.7(3)
C9 C13 C12 117.0(3)
C19 C14 C15 117.3(3)
C19 C14 C8 136.0(3)
C15 C14 C8 106.7(3)
N1 C15 C16 128.3(3)
N1 C15 C14 108.9(3)
C16 C15 C14 122.8(3)
C17 C16 C15 116.6(3)
C17 C16 H16 121.7
C15 C16 H16 121.7
C16 C17 C18 122.1(3)
C16 C17 H17 118.9
C18 C17 H17 118.9
C19 C18 C17 121.5(4)
C19 C18 H18 119.3
C17 C18 H18 119.3
C18 C19 C14 119.7(3)
C18 C19 H19 120.2
C14 C19 H19 120.2
C3 C20 H20A 109.5
C3 C20 H20B 109.5
H20A C20 H20B 109.5
C3 C20 H20C 109.5
H20A C20 H20C 109.5
H20B C20 H20C 109.5
C15 N1 C9 107.6(2)
C15 N1 C10 128.7(3)
C9 N1 C10 123.6(3)

loop_
_geom_bond_atom_site_label_1
_geom_bond_atom_site_label_2
_geom_bond_distance
C1 C13 1.400(5)
C1 C2 1.471(5)
C1 Cl1 1.780(5)
C2 C7 1.458(5)
C2 C3 1.474(5)
C3 C4 1.396(5)
C3 C20 1.545(5)
C4 C5 1.412(6)
C4 H4 0.9300
C5 C6 1.395(5)
C5 H5 0.9300
C6 C7 1.435(5)
C6 H6 0.9300
C7 C8 1.460(5)
C8 C9 1.413(5)
C8 C14 1.465(5)
C9 N1 1.406(5)
C9 C13 1.420(5)
C10 N1 1.484(4)
C10 C11 1.539(5)
C10 H10A 0.9700
C10 H10B 0.9700
C11 C12 1.555(6)
C11 H11A 0.9700
C11 H11B 0.9700
C12 C13 1.542(5)
C12 H12A 0.9700
C12 H12B 0.9700
C14 C19 1.428(5)
C14 C15 1.452(5)
C15 N1 1.396(5)
C15 C16 1.423(5)
C16 C17 1.391(6)
C16 H16 0.9300
C17 C18 1.415(5)
C17 H17 0.9300
C18 C19 1.384(5)
C18 H18 0.9300
C19 H19 0.9300
C20 H20A 0.9600
C20 H20B 0.9600
C20 H20C 0.9600

loop_
_geom_torsion_atom_site_label_1
_geom_torsion_atom_site_label_2
_geom_torsion_atom_site_label_3
_geom_torsion_atom_site_label_4
_geom_torsion
C13 C1 C2 C7 6.2(4)
Cl1 C1 C2 C7 -168.9(2)
C13 C1 C2 C3 -172.8(3)
Cl1 C1 C2 C3 12.0(4)
C7 C2 C3 C4 6.3(4)
C1 C2 C3 C4 -174.6(3)
C7 C2 C3 C20 -170.1(3)
C1 C2 C3 C20 8.9(5)
C2 C3 C4 C5 -0.2(5)
C20 C3 C4 C5 176.6(3)
C3 C4 C5 C6 -4.3(5)
C4 C5 C6 C7 2.2(5)
C5 C6 C7 C2 4.1(4)
C5 C6 C7 C8 -175.8(3)
C1 C2 C7 C6 172.6(2)
C3 C2 C7 C6 -8.2(4)
C1 C2 C7 C8 -7.5(4)
C3 C2 C7 C8 171.6(2)
C6 C7 C8 C9 -176.4(3)
C2 C7 C8 C9 3.7(4)
C6 C7 C8 C14 2.5(5)
C2 C7 C8 C14 -177.3(3)
C7 C8 C9 N1 179.8(2)
C14 C8 C9 N1 0.5(3)
C7 C8 C9 C13 2.3(4)
C14 C8 C9 C13 -176.9(3)
N1 C10 C11 C12 48.6(4)
C10 C11 C12 C13 -50.7(4)
C2 C1 C13 C9 -0.6(4)
Cl1 C1 C13 C9 174.9(2)
C2 C1 C13 C12 -179.8(3)
Cl1 C1 C13 C12 -4.4(4)
N1 C9 C13 C1 178.9(2)
C8 C9 C13 C1 -3.9(4)
N1 C9 C13 C12 -1.8(4)
C8 C9 C13 C12 175.4(3)
C11 C12 C13 C1 -154.9(3)
C11 C12 C13 C9 25.9(4)
C9 C8 C14 C19 -179.1(3)
C7 C8 C14 C19 1.8(6)
C9 C8 C14 C15 -0.3(3)
C7 C8 C14 C15 -179.3(3)
C19 C14 C15 N1 179.0(2)
C8 C14 C15 N1 -0.1(3)
C19 C14 C15 C16 -1.1(4)
C8 C14 C15 C16 179.9(3)
N1 C15 C16 C17 -179.8(3)
C14 C15 C16 C17 0.3(4)
C15 C16 C17 C18 0.7(5)
C16 C17 C18 C19 -1.0(5)
C17 C18 C19 C14 0.2(5)
C15 C14 C19 C18 0.8(4)
C8 C14 C19 C18 179.5(3)
C16 C15 N1 C9 -179.5(3)
C14 C15 N1 C9 0.4(3)
C16 C15 N1 C10 -3.8(5)
C14 C15 N1 C10 176.1(3)
C8 C9 N1 C15 -0.6(3)
C13 C9 N1 C15 176.9(3)
C8 C9 N1 C10 -176.6(3)
C13 C9 N1 C10 0.9(4)
C11 C10 N1 C15 160.8(3)
C11 C10 N1 C9 -24.1(4)

loop_
_cod_related_entry_id
_cod_related_entry_database
_cod_related_entry_code
1 ChemSpider 30659390
